data_4069551
loop_
_publ_author_name
'McBee, Jennifer L.'
'Tilley, T. Don'

_publ_section_title
;
 Five-Coordinate Dihydridosilyl Platinum(IV) Complexes Supported by a
 Chelating Monoanionic Nitrogen-Based Ligand
;
_journal_coden_ASTM ORGND7
_journal_issue 13
_journal_name_full Organometallics
_journal_page_first 3947
_journal_page_last 3952
_journal_paper_doi 10.1021/om9002686
_journal_volume 28
_journal_year 2009
_chemical_formula_moiety '4(C27 H32 N2 Pt Si), C27 H31 N2 Pt Si'
_chemical_formula_sum 'C27 H32 N2 Pt Si'
_chemical_formula_weight 607.72
_space_group_IT_number 9
_symmetry_cell_setting monoclinic
_symmetry_space_group_name_Hall 'C -2yc'
_symmetry_space_group_name_H-M 'C 1 c 1'
_atom_sites_solution_hydrogens geom
_atom_sites_solution_primary direct
_atom_sites_solution_secondary difmap
_audit_creation_method SHELXL-97
_cell_angle_alpha 90.00
_cell_angle_beta 104.912(3)
_cell_angle_gamma 90.00
_cell_formula_units_Z 16
_cell_length_a 41.674(8)
_cell_length_b 9.7404(18)
_cell_length_c 24.917(5)
_cell_measurement_reflns_used 9983
_cell_measurement_temperature 146(2)
_cell_measurement_theta_max 26.00
_cell_measurement_theta_min 2.27
_cell_volume 9774(3)
_computing_structure_refinement 'SHELXL-97 (Sheldrick, 2008)'
_computing_structure_solution 'SHELXS-97 (Sheldrick, 2008)'
_diffrn_ambient_temperature 146(2)
_diffrn_measured_fraction_theta_full 0.999
_diffrn_measured_fraction_theta_max 0.999
_diffrn_measurement_device_type 'CCD Area Detector'
_diffrn_measurement_method \w/q-scans
_diffrn_radiation_monochromator graphite
_diffrn_radiation_source 'fine-focus sealed tube'
_diffrn_radiation_type MoK\a
_diffrn_radiation_wavelength 0.71073
_diffrn_reflns_av_R_equivalents 0.0750
_diffrn_reflns_av_sigmaI/netI 0.1069
_diffrn_reflns_limit_h_max 48
_diffrn_reflns_limit_h_min -49
_diffrn_reflns_limit_k_max 11
_diffrn_reflns_limit_k_min -11
_diffrn_reflns_limit_l_max 29
_diffrn_reflns_limit_l_min -29
_diffrn_reflns_number 32245
_diffrn_reflns_theta_full 25.03
_diffrn_reflns_theta_max 25.03
_diffrn_reflns_theta_min 2.15
_exptl_absorpt_coefficient_mu 5.808
_exptl_absorpt_correction_T_max 0.60
_exptl_absorpt_correction_T_min 0.35
_exptl_absorpt_correction_type gaussian
_exptl_absorpt_process_details 'sadabs, 2004'
_exptl_crystal_colour red
_exptl_crystal_density_diffrn 1.652
_exptl_crystal_density_method 'not measured'
_exptl_crystal_description block
_exptl_crystal_F_000 4800
_exptl_crystal_size_max 0.32
_exptl_crystal_size_mid 0.16
_exptl_crystal_size_min 0.10
_refine_diff_density_max 1.109
_refine_diff_density_min -1.121
_refine_diff_density_rms 0.179
_refine_ls_abs_structure_details 'Flack H D (1983), Acta Cryst. A39, 876-881'
_refine_ls_abs_structure_Flack 0.515(11)
_refine_ls_extinction_method none
_refine_ls_goodness_of_fit_ref 1.018
_refine_ls_hydrogen_treatment mixed
_refine_ls_matrix_type full
_refine_ls_number_parameters 1139
_refine_ls_number_reflns 15040
_refine_ls_number_restraints 43
_refine_ls_restrained_S_all 1.017
_refine_ls_R_factor_all 0.0834
_refine_ls_R_factor_gt 0.0516
_refine_ls_shift/su_max 0.002
_refine_ls_shift/su_mean 0.000
_refine_ls_structure_factor_coef Fsqd
_refine_ls_weighting_details 'calc w=1/[\s^2^(Fo^2^)+(0.0294P)^2^+0.0000P] where P=(Fo^2^+2Fc^2^)/3'
_refine_ls_weighting_scheme calc
_refine_ls_wR_factor_gt 0.0874
_refine_ls_wR_factor_ref 0.1013
_reflns_number_gt 11013
_reflns_number_total 15040
_reflns_threshold_expression >2sigma(I)
_cod_data_source_file om9002686_si_003.cif
_cod_data_source_block jlm60_0m
_cod_depositor_comments
;
The following automatic conversions were performed:

'_symmetry_cell_setting' value 'Monoclinic' changed to 'monoclinic'
according to /home/saulius/struct/CIF-dictionaries/cif_core.dic
dictionary named 'cif_core.dic' version 2.4.2 from 2011-04-26.

Automatic conversion script
Id: cif_fix_values 1715 2011-07-08 13:25:40Z adriana 
;
_cod_original_sg_symbol_H-M Cc
_cod_database_code 4069551

loop_
_symmetry_equiv_pos_as_xyz
'x, y, z'
'x, -y, z+1/2'
'x+1/2, y+1/2, z'
'x+1/2, -y+1/2, z+1/2'

loop_
_atom_site_label
_atom_site_type_symbol
_atom_site_fract_x
_atom_site_fract_y
_atom_site_fract_z
_atom_site_U_iso_or_equiv
_atom_site_adp_type
_atom_site_occupancy
_atom_site_symmetry_multiplicity
_atom_site_calc_flag
_atom_site_refinement_flags
Pt1 Pt 0.403051(16) -0.69020(6) 1.03237(2) 0.03055(17) Uani 1 1 d D
Pt2 Pt 0.388284(16) -0.89820(6) 0.92878(2) 0.02996(17) Uani 1 1 d D
Pt3 Pt 0.678277(16) -0.55231(6) 0.87729(2) 0.03006(17) Uani 1 1 d D
Pt4 Pt 0.695817(18) -0.35576(6) 0.97747(2) 0.03646(19) Uani 1 1 d D
Si1 Si 0.39415(17) -0.5153(7) 1.0893(3) 0.0414(16) Uani 1 1 d .
Si2 Si 0.34908(16) -1.0501(5) 0.8794(2) 0.0358(14) Uani 1 1 d .
Si3 Si 0.69072(16) -0.7294(6) 0.8233(3) 0.0346(14) Uani 1 1 d .
Si4 Si 0.73307(17) -0.2001(5) 1.0295(2) 0.0403(15) Uani 1 1 d .
N11 N 0.4427(4) -0.6346(14) 0.9981(6) 0.031(4) Uani 1 1 d .
N12 N 0.4400(4) -0.8240(13) 1.0729(5) 0.025(3) Uani 1 1 d .
N21 N 0.4107(4) -0.7934(14) 0.8741(6) 0.031(4) Uani 1 1 d .
N22 N 0.4355(3) -0.9869(11) 0.9481(5) 0.021(3) Uani 1 1 d .
N31 N 0.6377(4) -0.6055(15) 0.9093(6) 0.027(4) Uani 1 1 d .
N32 N 0.6416(4) -0.4180(11) 0.8334(6) 0.025(3) Uani 1 1 d .
N41 N 0.6482(4) -0.2660(13) 0.9563(6) 0.032(4) Uani 1 1 d .
N42 N 0.6733(4) -0.4545(13) 1.0321(6) 0.035(4) Uani 1 1 d .
C7 C 0.6823(5) -0.5493(17) 1.0744(8) 0.025(4) Uani 1 1 d .
C8 C 0.4720(5) -0.7075(14) 1.0180(7) 0.023(4) Uani 1 1 d .
C9 C 0.4952(4) -0.8892(14) 1.0978(6) 0.022(4) Uani 1 1 d .
C10 C 0.6076(5) -0.5535(16) 0.8827(7) 0.027(4) Uani 1 1 d .
C11 C 0.3694(4) -0.6291(15) 0.8191(6) 0.024(4) Uani 1 1 d .
C12 C 0.5500(4) -0.3393(14) 0.7996(7) 0.023(4) Uani 1 1 d .
C14 C 0.4417(4) -0.8428(13) 0.8742(7) 0.023(4) Uani 1 1 d .
C15 C 0.4828(5) -0.7944(15) 0.8106(7) 0.018(4) Uani 1 1 d U
C16 C 0.5870(5) -0.3587(15) 0.8073(7) 0.034(5) Uani 1 1 d .
C17 C 0.4012(5) -0.6956(15) 0.8323(7) 0.028(5) Uani 1 1 d .
C18 C 0.6420(5) -0.4069(16) 1.0322(7) 0.032(5) Uani 1 1 d .
C20 C 0.3604(5) -1.0513(14) 1.1210(7) 0.032(4) Uani 1 1 d .
H20A H 0.3397 -1.0677 1.0970 0.039 Uiso 1 1 calc R
C21 C 0.5302(4) -0.9104(15) 1.1019(7) 0.029(4) Uani 1 1 d .
C22 C 0.4566(4) -0.9422(16) 0.9168(7) 0.027(4) Uani 1 1 d .
C23 C 0.7228(5) -0.1816(14) 0.7917(7) 0.033(5) Uani 1 1 d .
H23A H 0.7441 -0.1781 0.8149 0.040 Uiso 1 1 calc R
C24 C 0.7118(5) -0.0247(16) 1.0212(8) 0.041(5) Uani 1 1 d .
H24A H 0.7286 0.0454 1.0340 0.049 Uiso 1 1 calc R
H24B H 0.7018 -0.0087 0.9821 0.049 Uiso 1 1 calc R
C25 C 0.6387(5) -0.7023(16) 0.9499(8) 0.031(5) Uani 1 1 d .
H25A H 0.6592 -0.7384 0.9685 0.038 Uiso 1 1 calc R
C26 C 0.4272(4) -0.6821(14) 0.8082(6) 0.028(4) Uani 1 1 d .
H26A H 0.4275 -0.6199 0.7800 0.033 Uiso 1 1 calc R
C27 C 0.3521(6) -0.4327(19) 1.0716(8) 0.070(8) Uani 1 1 d .
H27A H 0.3353 -0.5030 1.0689 0.084 Uiso 1 1 calc R
H27B H 0.3506 -0.3706 1.1013 0.084 Uiso 1 1 calc R
C28 C 0.6288(5) -0.2937(17) 0.9936(7) 0.039(5) Uani 1 1 d .
C29 C 0.6319(4) -0.4741(14) 1.0749(6) 0.024(4) Uani 1 1 d U
C30 C 0.4539(5) -0.7752(15) 0.8315(6) 0.031(4) Uani 1 1 d .
C31 C 0.4769(6) -1.1407(19) 0.9984(7) 0.044(5) Uani 1 1 d .
H31A H 0.4834 -1.2074 1.0258 0.053 Uiso 1 1 calc R
C32 C 0.7158(4) -0.1250(17) 0.7404(7) 0.033(4) Uani 1 1 d .
H32A H 0.7324 -0.0798 0.7286 0.039 Uiso 1 1 calc R
C33 C 0.3528(4) -0.6014(16) 0.7656(6) 0.027(4) Uani 1 1 d .
H33A H 0.3630 -0.6271 0.7380 0.032 Uiso 1 1 calc R
C34 C 0.6046(5) -0.2795(15) 0.7774(7) 0.035(5) Uani 1 1 d .
H34A H 0.5956 -0.2122 0.7514 0.042 Uiso 1 1 calc R
C35 C 0.7160(4) -0.6120(16) 1.0888(7) 0.035(4) Uani 1 1 d .
C36 C 0.4164(5) -0.9738(16) 1.1342(6) 0.035(4) Uani 1 1 d .
C37 C 0.6659(4) -0.2544(13) 0.7780(6) 0.024(4) Uani 1 1 d .
C38 C 0.6582(5) -0.5568(15) 1.1024(8) 0.036(5) Uani 1 1 d .
H38A H 0.6592 -0.6082 1.1343 0.043 Uiso 1 1 calc R
C39 C 0.3227(5) -0.5397(17) 0.7489(8) 0.034(5) Uani 1 1 d .
H39A H 0.3129 -0.5231 0.7115 0.041 Uiso 1 1 calc R
C40 C 0.6093(6) -0.0886(17) 0.9160(9) 0.048(6) Uani 1 1 d .
H40A H 0.6031 -0.0189 0.8899 0.058 Uiso 1 1 calc R
C41 C 0.6970(6) -0.2458(17) 0.8089(7) 0.029(5) Uani 1 1 d .
H41A H 0.7020 -0.2847 0.8442 0.035 Uiso 1 1 calc R
C42 C 0.4775(5) -0.9634(16) 1.1286(7) 0.033(4) Uani 1 1 d .
H42A H 0.4866 -1.0292 1.1552 0.040 Uiso 1 1 calc R
C43 C 0.4403(5) -0.5419(16) 0.9570(8) 0.026(5) Uani 1 1 d .
H43A H 0.4207 -0.4915 0.9456 0.031 Uiso 1 1 calc R
C44 C 0.5977(6) -0.965(2) 1.1092(8) 0.042(6) Uani 1 1 d .
H44A H 0.6198 -0.9825 1.1110 0.051 Uiso 1 1 calc R
C45 C 0.5857(4) -0.8307(16) 1.1015(7) 0.031(4) Uani 1 1 d U
H45A H 0.5996 -0.7584 1.0981 0.037 Uiso 1 1 calc R
C46 C 0.3848(5) -0.9975(17) 1.0984(8) 0.032(5) Uani 1 1 d .
H46A H 0.3804 -0.9777 1.0607 0.039 Uiso 1 1 calc R
C47 C 0.3714(5) -1.2183(16) 0.8819(8) 0.048(6) Uani 1 1 d .
H47A H 0.3820 -1.2383 0.9205 0.057 Uiso 1 1 calc R
H47B H 0.3548 -1.2890 0.8689 0.057 Uiso 1 1 calc R
C48 C 0.4943(4) -0.9244(15) 0.8041(6) 0.032(4) Uani 1 1 d .
H48A H 0.4839 -0.9997 0.8152 0.039 Uiso 1 1 calc R
C49 C 0.7325(5) -0.6629(17) 1.0504(7) 0.035(5) Uani 1 1 d .
H49A H 0.7217 -0.6593 1.0128 0.042 Uiso 1 1 calc R
C50 C 0.6007(6) -0.4565(19) 1.0927(8) 0.046(6) Uani 1 1 d .
C51 C 0.5808(4) -0.6930(17) 0.9352(6) 0.030(4) Uani 1 1 d .
H51A H 0.5615 -0.7222 0.9440 0.036 Uiso 1 1 calc R
C52 C 0.6103(4) -0.4435(14) 0.8426(6) 0.020(3) Uani 1 1 d U
C53 C 0.7634(7) -0.699(2) 1.1596(12) 0.070(8) Uani 1 1 d .
H53A H 0.7737 -0.7149 1.1969 0.084 Uiso 1 1 calc R
C54 C 0.6378(4) -0.3186(16) 0.7931(6) 0.023(4) Uani 1 1 d .
C55 C 0.6624(4) -0.8791(14) 0.8254(7) 0.032(4) Uani 1 1 d .
H55A H 0.6705 -0.9579 0.8089 0.038 Uiso 1 1 calc R
H55B H 0.6641 -0.9012 0.8640 0.038 Uiso 1 1 calc R
C56 C 0.4960(5) -0.3060(15) 0.7382(7) 0.038(5) Uani 1 1 d .
H56A H 0.4823 -0.3014 0.7023 0.046 Uiso 1 1 calc R
C57 C 0.4436(5) -0.9235(17) 1.1132(6) 0.026(4) Uani 1 1 d U
C58 C 0.6844(5) -0.0082(17) 1.0535(7) 0.032(5) Uani 1 1 d .
H58A H 0.6750 0.0821 1.0473 0.047 Uiso 1 1 calc R
H58B H 0.6941 -0.0211 1.0925 0.047 Uiso 1 1 calc R
H58C H 0.6674 -0.0755 1.0406 0.047 Uiso 1 1 calc R
C59 C 0.7336(4) -0.7956(18) 0.8434(7) 0.043(5) Uani 1 1 d .
H59A H 0.7364 -0.8581 0.8146 0.051 Uiso 1 1 calc R
H59B H 0.7486 -0.7191 0.8441 0.051 Uiso 1 1 calc R
C60 C 0.5366(5) -0.3191(13) 0.8451(7) 0.036(5) Uani 1 1 d .
H60A H 0.5502 -0.3220 0.8811 0.044 Uiso 1 1 calc R
C61 C 0.6111(5) -0.7479(16) 0.9642(7) 0.040(5) Uani 1 1 d .
H61A H 0.6124 -0.8128 0.9921 0.048 Uiso 1 1 calc R
C62 C 0.3974(6) -1.231(2) 0.8492(10) 0.070(8) Uani 1 1 d .
H62A H 0.4069 -1.3216 0.8542 0.105 Uiso 1 1 calc R
H62B H 0.4146 -1.1643 0.8623 0.105 Uiso 1 1 calc R
H62C H 0.3873 -1.2159 0.8105 0.105 Uiso 1 1 calc R
C63 C 0.5444(5) -0.4228(18) 1.1336(8) 0.040(5) Uani 1 1 d U
H63A H 0.5258 -0.4067 1.1470 0.048 Uiso 1 1 calc R
C64 C 0.4890(5) -0.9957(17) 0.9274(8) 0.046(5) Uani 1 1 d .
H64A H 0.5037 -0.9652 0.9075 0.055 Uiso 1 1 calc R
C65 C 0.3072(5) -0.5026(16) 0.7892(8) 0.045(5) Uani 1 1 d .
H65A H 0.2869 -0.4573 0.7792 0.054 Uiso 1 1 calc R
C66 C 0.4984(6) -1.0949(18) 0.9681(9) 0.049(6) Uani 1 1 d .
H66A H 0.5197 -1.1317 0.9754 0.059 Uiso 1 1 calc R
C67 C 0.6014(4) -0.2193(17) 0.9925(8) 0.037(5) Uani 1 1 d .
H67A H 0.5894 -0.2368 1.0185 0.045 Uiso 1 1 calc R
C68 C 0.4709(5) -0.8013(15) 1.0629(6) 0.032(4) Uani 1 1 d .
C69 C 0.7799(5) -0.7368(18) 1.1211(9) 0.049(5) Uani 1 1 d .
H69A H 0.8012 -0.7738 1.1319 0.059 Uiso 1 1 calc R
C70 C 0.4939(5) -0.5910(15) 0.9484(7) 0.035(5) Uani 1 1 d .
H70A H 0.5110 -0.5771 0.9313 0.042 Uiso 1 1 calc R
C71 C 0.4968(4) -0.6834(16) 0.7934(6) 0.029(4) Uani 1 1 d .
H71A H 0.4887 -0.5961 0.7974 0.035 Uiso 1 1 calc R
C72 C 0.5021(5) -0.2942(14) 0.8356(8) 0.035(5) Uani 1 1 d .
H72A H 0.4932 -0.2801 0.8659 0.042 Uiso 1 1 calc R
C73 C 0.4218(5) -1.0030(16) 1.1905(7) 0.039(5) Uani 1 1 d .
H73A H 0.4428 -0.9873 1.2139 0.047 Uiso 1 1 calc R
C74 C 0.4276(9) -0.384(3) 1.0874(11) 0.135(17) Uani 1 1 d .
H74A H 0.4316 -0.3925 1.0508 0.162 Uiso 1 1 calc R
H74B H 0.4173 -0.2951 1.0882 0.162 Uiso 1 1 calc R
C75 C 0.4456(5) -1.084(2) 0.9866(9) 0.033(5) Uani 1 1 d .
H75A H 0.4309 -1.1151 1.0063 0.040 Uiso 1 1 calc R
C76 C 0.7649(6) -0.159(2) 1.1428(8) 0.069(8) Uani 1 1 d .
H76A H 0.7684 -0.1922 1.1802 0.104 Uiso 1 1 calc R
H76B H 0.7554 -0.0690 1.1400 0.104 Uiso 1 1 calc R
H76C H 0.7858 -0.1562 1.1332 0.104 Uiso 1 1 calc R
C77 C 0.3132(6) -1.092(2) 0.7654(9) 0.058(6) Uani 1 1 d .
H77A H 0.3069 -1.0550 0.7285 0.086 Uiso 1 1 calc R
H77B H 0.2937 -1.1102 0.7779 0.086 Uiso 1 1 calc R
H77C H 0.3254 -1.1757 0.7654 0.086 Uiso 1 1 calc R
C78 C 0.5909(5) -0.1163(18) 0.9530(9) 0.050(6) Uani 1 1 d .
H78A H 0.5715 -0.0672 0.9517 0.060 Uiso 1 1 calc R
C79 C 0.5436(4) -1.0439(14) 1.1105(6) 0.031(4) Uani 1 1 d .
H79A H 0.5295 -1.1160 1.1137 0.038 Uiso 1 1 calc R
C80 C 0.3539(5) -0.5946(17) 0.8603(9) 0.046(6) Uani 1 1 d .
H80A H 0.3686 -0.5328 0.8859 0.055 Uiso 1 1 calc R
H80B H 0.3522 -0.6777 0.8809 0.055 Uiso 1 1 calc R
C81 C 0.5785(4) -0.5967(13) 0.8939(6) 0.028(4) Uani 1 1 d .
H81A H 0.5581 -0.5621 0.8743 0.034 Uiso 1 1 calc R
C82 C 0.5415(5) -0.4300(14) 1.0774(7) 0.035(5) Uani 1 1 d .
H82A H 0.5207 -0.4238 1.0525 0.042 Uiso 1 1 calc R
C83 C 0.5764(4) -1.0723(15) 1.1143(7) 0.035(4) Uani 1 1 d .
H83A H 0.5844 -1.1617 1.1202 0.042 Uiso 1 1 calc R
C84 C 0.7322(5) -0.6383(18) 1.1463(8) 0.052(5) Uani 1 1 d .
H84A H 0.7219 -0.6151 1.1740 0.062 Uiso 1 1 calc R
C85 C 0.3221(5) -0.5330(16) 0.8458(8) 0.041(5) Uani 1 1 d .
H85A H 0.3111 -0.5129 0.8729 0.050 Uiso 1 1 calc R
C86 C 0.7643(5) -0.7188(17) 1.0666(10) 0.051(5) Uani 1 1 d .
H86A H 0.7750 -0.7441 1.0397 0.061 Uiso 1 1 calc R
C87 C 0.6373(7) -0.1654(19) 0.9183(8) 0.045(7) Uani 1 1 d .
H87A H 0.6493 -0.1476 0.8924 0.054 Uiso 1 1 calc R
C88 C 0.6244(5) -0.8566(19) 0.7947(9) 0.051(6) Uani 1 1 d .
H88A H 0.6121 -0.9376 0.7985 0.077 Uiso 1 1 calc R
H88B H 0.6223 -0.8390 0.7560 0.077 Uiso 1 1 calc R
H88C H 0.6160 -0.7798 0.8109 0.077 Uiso 1 1 calc R
C89 C 0.6585(5) -0.1952(14) 0.7235(7) 0.039(5) Uani 1 1 d .
H89A H 0.6370 -0.1978 0.7006 0.046 Uiso 1 1 calc R
C90 C 0.4653(5) -0.5181(17) 0.9311(7) 0.031(4) Uani 1 1 d .
H90A H 0.4627 -0.4539 0.9027 0.038 Uiso 1 1 calc R
C91 C 0.3750(5) -0.6687(16) 1.1759(7) 0.046(5) Uani 1 1 d .
H91A H 0.3824 -0.7006 1.2136 0.070 Uiso 1 1 calc R
H91B H 0.3702 -0.7460 1.1513 0.070 Uiso 1 1 calc R
H91C H 0.3554 -0.6140 1.1719 0.070 Uiso 1 1 calc R
C92 C 0.5756(6) -0.4400(16) 1.1701(8) 0.051(6) Uani 1 1 d .
H92A H 0.5779 -0.4414 1.2082 0.061 Uiso 1 1 calc R
C93 C 0.3355(4) -0.9865(14) 0.8051(6) 0.025(4) Uani 1 1 d .
H93A H 0.3233 -0.9012 0.8041 0.031 Uiso 1 1 calc R
H93B H 0.3550 -0.9674 0.7920 0.031 Uiso 1 1 calc R
C94 C 0.5354(4) -0.8306(16) 0.7616(7) 0.038(4) Uani 1 1 d .
H94A H 0.5522 -0.8424 0.7438 0.046 Uiso 1 1 calc R
C95 C 0.4979(4) -0.6886(15) 0.9922(6) 0.032(4) Uani 1 1 d .
H95A H 0.5175 -0.7390 1.0036 0.038 Uiso 1 1 calc R
C96 C 0.4821(5) -0.2904(16) 0.7849(9) 0.039(6) Uani 1 1 d .
H96A H 0.4593 -0.2780 0.7796 0.047 Uiso 1 1 calc R
C97 C 0.5694(5) -0.4465(12) 1.0578(6) 0.028(4) Uani 1 1 d .
H97A H 0.5669 -0.4509 1.0196 0.034 Uiso 1 1 calc R
C98 C 0.5529(4) -0.8080(14) 1.0991(6) 0.031(4) Uani 1 1 d .
H98A H 0.5454 -0.7178 1.0953 0.037 Uiso 1 1 calc R
C99 C 0.6032(5) -0.4550(16) 1.1497(7) 0.045(5) Uani 1 1 d .
H99A H 0.6240 -0.4643 1.1745 0.054 Uiso 1 1 calc R
C100 C 0.3109(5) -1.066(2) 0.9079(9) 0.059(6) Uani 1 1 d .
H10A H 0.3001 -1.1533 0.8959 0.071 Uiso 1 1 calc R
H10B H 0.3181 -1.0675 0.9481 0.071 Uiso 1 1 calc R
C101 C 0.5213(4) -0.9459(15) 0.7812(7) 0.039(4) Uani 1 1 d .
H10C H 0.5297 -1.0336 0.7789 0.047 Uiso 1 1 calc R
C102 C 0.5241(4) -0.6995(15) 0.7691(6) 0.038(4) Uani 1 1 d .
H10D H 0.5343 -0.6229 0.7583 0.046 Uiso 1 1 calc R
C103 C 0.7970(5) -0.304(2) 1.0262(9) 0.069(7) Uani 1 1 d .
H10E H 0.8168 -0.2894 1.0139 0.103 Uiso 1 1 calc R
H10F H 0.7863 -0.3868 1.0098 0.103 Uiso 1 1 calc R
H10G H 0.8028 -0.3122 1.0659 0.103 Uiso 1 1 calc R
C104 C 0.4016(5) -0.584(2) 1.1622(6) 0.046(5) Uani 1 1 d .
H10H H 0.4217 -0.6393 1.1698 0.055 Uiso 1 1 calc R
H10I H 0.4059 -0.5068 1.1875 0.055 Uiso 1 1 calc R
C105 C 0.3976(5) -1.0534(19) 1.2127(8) 0.050(6) Uani 1 1 d .
H10J H 0.4020 -1.0695 1.2507 0.059 Uiso 1 1 calc R
C106 C 0.3645(5) -1.0825(17) 1.1762(7) 0.046(5) Uani 1 1 d .
H10K H 0.3475 -1.1194 1.1896 0.055 Uiso 1 1 calc R
C107 C 0.7405(6) -0.2591(18) 1.1020(8) 0.067(7) Uani 1 1 d .
H10M H 0.7196 -0.2633 1.1121 0.081 Uiso 1 1 calc R
H10N H 0.7499 -0.3507 1.1053 0.081 Uiso 1 1 calc R
C109 C 0.6843(7) -0.655(2) 0.7514(7) 0.082(9) Uani 1 1 d .
H10L H 0.6634 -0.6060 0.7428 0.098 Uiso 1 1 calc R
H10O H 0.7016 -0.5875 0.7530 0.098 Uiso 1 1 calc R
C110 C 0.7446(5) -0.871(2) 0.9000(9) 0.067(7) Uani 1 1 d .
H11A H 0.7673 -0.9002 0.9061 0.101 Uiso 1 1 calc R
H11B H 0.7307 -0.9502 0.8995 0.101 Uiso 1 1 calc R
H11C H 0.7426 -0.8104 0.9292 0.101 Uiso 1 1 calc R
C111 C 0.5294(5) -0.3274(14) 0.7463(7) 0.038(5) Uani 1 1 d .
H11D H 0.5384 -0.3340 0.7158 0.046 Uiso 1 1 calc R
C112 C 0.3449(7) -0.351(2) 1.0155(10) 0.104(11) Uani 1 1 d .
H11E H 0.3232 -0.3105 1.0081 0.156 Uiso 1 1 calc R
H11F H 0.3460 -0.4119 0.9858 0.156 Uiso 1 1 calc R
H11G H 0.3612 -0.2794 1.0183 0.156 Uiso 1 1 calc R
C114 C 0.7732(5) -0.1815(19) 1.0083(10) 0.074(7) Uani 1 1 d .
H11H H 0.7682 -0.1719 0.9683 0.089 Uiso 1 1 calc R
H11I H 0.7843 -0.0982 1.0246 0.089 Uiso 1 1 calc R
C115 C 0.4553(8) -0.376(3) 1.1202(15) 0.21(3) Uani 1 1 d .
H11J H 0.4662 -0.2938 1.1128 0.318 Uiso 1 1 calc R
H11K H 0.4684 -0.4544 1.1159 0.318 Uiso 1 1 calc R
H11L H 0.4530 -0.3730 1.1576 0.318 Uiso 1 1 calc R
C118 C 0.2860(6) -0.954(2) 0.8902(10) 0.083(8) Uani 1 1 d .
H11M H 0.2675 -0.9692 0.9060 0.125 Uiso 1 1 calc R
H11N H 0.2783 -0.9528 0.8505 0.125 Uiso 1 1 calc R
H11O H 0.2961 -0.8672 0.9029 0.125 Uiso 1 1 calc R
C120 C 0.6841(5) -0.1336(17) 0.7054(8) 0.048(5) Uani 1 1 d .
H12A H 0.6799 -0.0982 0.6696 0.058 Uiso 1 1 calc R
C132 C 0.6840(8) -0.742(3) 0.7063(9) 0.151(16) Uani 1 1 d .
H13A H 0.6800 -0.6883 0.6728 0.227 Uiso 1 1 calc R
H13B H 0.6667 -0.8089 0.7029 0.227 Uiso 1 1 calc R
H13C H 0.7051 -0.7872 0.7123 0.227 Uiso 1 1 calc R
H21 H 0.350(3) -0.83(2) 0.907(10) 0.182 Uiso 1 1 d D
H41 H 0.731(7) -0.45(2) 0.998(11) 0.182 Uiso 1 1 d .
H11 H 0.367(4) -0.74(3) 1.049(11) 0.182 Uiso 1 1 d D
H12 H 0.373(6) -0.59(2) 0.984(9) 0.182 Uiso 1 1 d .
H42 H 0.716(5) -0.26(2) 0.940(9) 0.182 Uiso 1 1 d D
H22 H 0.378(6) -0.99(2) 0.980(7) 0.182 Uiso 1 1 d D
H31 H 0.712(4) -0.50(3) 0.853(10) 0.182 Uiso 1 1 d D

loop_
_atom_site_aniso_label
_atom_site_aniso_U_11
_atom_site_aniso_U_22
_atom_site_aniso_U_33
_atom_site_aniso_U_23
_atom_site_aniso_U_13
_atom_site_aniso_U_12
Pt1 0.0330(4) 0.0331(3) 0.0292(4) 0.0053(3) 0.0145(3) 0.0081(3)
Pt2 0.0309(4) 0.0318(3) 0.0269(4) -0.0006(3) 0.0069(3) -0.0024(3)
Pt3 0.0312(4) 0.0271(3) 0.0325(4) -0.0007(3) 0.0095(3) 0.0010(3)
Pt4 0.0474(5) 0.0342(3) 0.0292(4) -0.0053(3) 0.0126(3) -0.0094(4)
Si1 0.044(4) 0.052(3) 0.031(3) -0.015(3) 0.016(3) -0.020(3)
Si2 0.033(4) 0.039(3) 0.034(3) -0.001(2) 0.005(3) -0.010(3)
Si3 0.028(3) 0.035(3) 0.041(3) -0.002(2) 0.008(3) 0.004(3)
Si4 0.041(4) 0.033(3) 0.046(4) -0.003(2) 0.011(3) -0.011(3)
N11 0.047(11) 0.028(8) 0.022(8) 0.008(6) 0.014(8) -0.002(8)
N12 0.016(8) 0.037(7) 0.026(8) -0.004(6) 0.014(7) 0.001(7)
N21 0.031(10) 0.026(7) 0.032(8) -0.001(6) 0.000(7) 0.010(8)
N22 0.021(9) 0.013(6) 0.025(8) 0.003(5) -0.001(6) 0.008(6)
N31 0.011(9) 0.038(8) 0.034(9) -0.002(7) 0.009(7) -0.014(8)
N32 0.028(9) 0.011(6) 0.034(8) 0.002(6) 0.006(7) -0.003(6)
N41 0.053(12) 0.023(7) 0.021(8) 0.001(6) 0.007(7) -0.001(8)
N42 0.053(11) 0.018(7) 0.035(9) -0.002(6) 0.013(8) -0.013(8)
C7 0.019(11) 0.025(8) 0.029(10) -0.008(7) 0.003(9) -0.009(8)
C8 0.029(11) 0.015(7) 0.025(9) -0.007(6) 0.007(8) 0.011(7)
C9 0.020(10) 0.032(8) 0.013(8) 0.006(6) 0.002(7) 0.008(8)
C10 0.027(12) 0.036(9) 0.021(9) -0.016(7) 0.012(8) -0.020(8)
C11 0.012(9) 0.033(8) 0.032(9) 0.001(7) 0.011(7) -0.002(8)
C12 0.032(11) 0.014(7) 0.026(9) -0.002(7) 0.012(8) 0.003(8)
C14 0.024(11) 0.007(7) 0.031(10) -0.003(6) -0.002(8) -0.012(7)
C15 0.015(8) 0.010(6) 0.031(8) -0.005(6) 0.007(6) 0.001(6)
C16 0.048(14) 0.029(8) 0.034(11) -0.020(7) 0.026(10) -0.023(9)
C17 0.040(13) 0.029(9) 0.013(9) 0.008(7) 0.006(9) 0.003(9)
C18 0.020(11) 0.042(11) 0.033(11) -0.009(8) 0.004(9) 0.005(9)
C20 0.030(12) 0.033(8) 0.030(10) 0.014(7) 0.000(9) 0.002(8)
C21 0.015(10) 0.031(8) 0.040(11) -0.002(8) 0.008(8) -0.002(8)
C22 0.026(11) 0.025(8) 0.030(10) -0.024(7) 0.005(8) -0.010(8)
C23 0.049(13) 0.031(8) 0.022(9) -0.015(7) 0.013(9) -0.006(9)
C24 0.036(13) 0.037(9) 0.057(13) -0.010(9) 0.025(10) -0.009(10)
C25 0.041(14) 0.016(9) 0.031(12) -0.001(8) -0.003(10) 0.015(9)
C26 0.033(11) 0.031(8) 0.019(9) 0.010(7) 0.004(8) 0.004(8)
C27 0.12(2) 0.055(12) 0.053(13) 0.008(10) 0.058(14) 0.046(14)
C28 0.056(15) 0.029(9) 0.020(9) -0.004(8) -0.009(9) -0.023(10)
C29 0.021(7) 0.023(6) 0.028(7) 0.003(5) 0.009(6) -0.015(6)
C30 0.042(12) 0.033(8) 0.015(8) -0.011(7) 0.002(8) 0.002(8)
C31 0.064(16) 0.045(11) 0.029(11) 0.001(8) 0.021(11) -0.012(12)
C32 0.013(10) 0.054(11) 0.032(10) 0.001(8) 0.008(8) -0.003(9)
C33 0.020(10) 0.032(8) 0.032(9) 0.007(7) 0.013(8) -0.001(8)
C34 0.052(14) 0.025(8) 0.034(10) 0.013(7) 0.022(10) 0.010(9)
C35 0.020(10) 0.036(9) 0.043(11) -0.025(8) 0.000(8) -0.002(8)
C36 0.045(13) 0.051(10) 0.017(9) 0.000(8) 0.024(9) 0.001(10)
C37 0.028(10) 0.012(6) 0.027(9) 0.003(6) 0.000(8) 0.001(7)
C38 0.031(12) 0.033(9) 0.041(11) 0.009(8) 0.006(9) -0.019(9)
C39 0.040(13) 0.036(10) 0.032(11) 0.011(8) 0.018(10) 0.013(10)
C40 0.057(16) 0.011(8) 0.066(15) 0.005(8) -0.002(12) -0.006(10)
C41 0.061(16) 0.018(8) 0.013(10) 0.000(7) 0.018(10) 0.007(9)
C42 0.033(12) 0.039(9) 0.028(10) 0.012(8) 0.006(9) 0.010(9)
C43 0.018(11) 0.022(9) 0.038(12) 0.000(8) 0.009(9) -0.001(8)
C44 0.035(13) 0.055(12) 0.035(11) -0.001(9) 0.006(10) -0.003(11)
C45 0.018(8) 0.039(7) 0.037(7) -0.002(6) 0.011(6) -0.006(6)
C46 0.031(13) 0.025(9) 0.036(12) 0.012(8) 0.002(10) 0.007(9)
C47 0.049(14) 0.029(8) 0.053(13) -0.008(8) -0.008(11) -0.011(10)
C48 0.031(11) 0.032(8) 0.032(9) -0.002(7) 0.005(8) -0.011(8)
C49 0.024(11) 0.033(9) 0.036(11) -0.006(8) -0.012(9) -0.017(9)
C50 0.078(18) 0.033(9) 0.025(11) 0.008(8) 0.011(11) -0.014(11)
C51 0.016(10) 0.045(10) 0.025(9) 0.019(8) 0.001(8) 0.000(8)
C52 0.015(7) 0.025(6) 0.022(7) 0.008(6) 0.010(6) -0.005(6)
C53 0.048(17) 0.048(13) 0.10(2) 0.007(13) -0.008(16) -0.016(12)
C54 0.030(11) 0.031(8) 0.015(8) 0.001(7) 0.016(8) 0.010(9)
C55 0.027(11) 0.024(7) 0.042(11) -0.004(7) 0.005(9) 0.010(8)
C56 0.036(13) 0.040(9) 0.028(10) -0.005(7) -0.011(9) 0.012(9)
C57 0.029(8) 0.035(7) 0.015(7) 0.011(6) 0.006(6) 0.001(7)
C58 0.035(13) 0.031(9) 0.027(11) -0.010(8) 0.005(9) 0.014(9)
C59 0.031(12) 0.049(10) 0.054(12) -0.013(9) 0.022(10) 0.009(10)
C60 0.049(13) 0.021(8) 0.048(11) -0.005(7) 0.029(10) -0.005(8)
C61 0.061(16) 0.022(8) 0.037(11) 0.004(8) 0.012(11) -0.015(10)
C62 0.052(18) 0.054(14) 0.10(2) -0.031(14) 0.008(16) 0.000(14)
C63 0.039(9) 0.039(7) 0.054(9) -0.008(7) 0.033(7) -0.004(7)
C64 0.044(14) 0.039(10) 0.054(12) 0.010(9) 0.012(11) 0.019(10)
C65 0.040(13) 0.028(9) 0.054(13) 0.004(8) -0.009(10) -0.001(9)
C66 0.040(13) 0.033(10) 0.076(15) -0.014(10) 0.017(12) 0.004(10)
C67 0.017(10) 0.049(10) 0.051(12) 0.011(9) 0.018(9) 0.000(9)
C68 0.048(13) 0.027(8) 0.022(9) -0.004(7) 0.011(8) 0.010(9)
C69 0.022(12) 0.036(10) 0.085(17) 0.009(11) 0.008(12) 0.004(9)
C70 0.042(13) 0.030(9) 0.043(12) 0.008(8) 0.029(10) -0.002(9)
C71 0.017(9) 0.035(8) 0.034(9) -0.001(7) 0.004(8) 0.006(8)
C72 0.041(13) 0.021(7) 0.044(12) -0.007(7) 0.015(10) -0.011(8)
C73 0.039(13) 0.045(10) 0.034(10) 0.009(8) 0.011(9) 0.022(9)
C74 0.23(4) 0.13(2) 0.08(2) -0.078(18) 0.11(3) -0.15(3)
C75 0.015(12) 0.040(11) 0.044(13) -0.005(10) 0.006(10) -0.007(10)
C76 0.083(19) 0.052(12) 0.044(13) 0.003(11) -0.036(13) -0.018(14)
C77 0.061(17) 0.050(11) 0.056(14) -0.015(11) 0.005(12) -0.001(13)
C78 0.036(13) 0.039(11) 0.074(16) 0.023(10) 0.008(12) -0.005(10)
C79 0.040(12) 0.026(7) 0.034(9) 0.008(7) 0.022(8) -0.009(8)
C80 0.033(13) 0.013(8) 0.085(17) -0.003(9) 0.001(12) -0.008(9)
C81 0.031(11) 0.018(7) 0.036(10) 0.003(7) 0.008(8) -0.004(7)
C82 0.038(12) 0.026(8) 0.036(10) -0.014(7) -0.001(9) 0.004(8)
C83 0.040(12) 0.023(7) 0.043(10) 0.004(7) 0.011(9) -0.007(8)
C84 0.042(14) 0.044(10) 0.066(14) -0.007(10) 0.006(11) 0.013(11)
C85 0.046(14) 0.040(9) 0.040(12) -0.017(9) 0.015(11) -0.010(10)
C86 0.028(12) 0.041(10) 0.081(17) 0.003(10) 0.013(12) 0.003(10)
C87 0.10(2) 0.029(10) 0.009(10) 0.002(9) 0.013(11) 0.004(13)
C88 0.022(12) 0.058(12) 0.070(15) -0.037(11) 0.006(11) 0.004(11)
C89 0.047(13) 0.025(8) 0.045(11) 0.002(7) 0.013(10) -0.005(9)
C90 0.035(12) 0.040(9) 0.025(9) -0.006(7) 0.017(9) 0.005(9)
C91 0.063(15) 0.051(10) 0.040(11) -0.001(9) 0.041(11) -0.009(10)
C92 0.09(2) 0.041(10) 0.029(11) -0.012(8) 0.022(12) -0.009(11)
C93 0.016(9) 0.033(8) 0.029(9) 0.004(7) 0.008(7) -0.006(7)
C94 0.030(11) 0.050(10) 0.035(10) -0.006(8) 0.010(9) 0.001(9)
C95 0.025(10) 0.043(9) 0.033(9) 0.008(7) 0.017(8) 0.008(8)
C96 0.025(11) 0.016(8) 0.077(17) 0.001(9) 0.013(12) 0.009(8)
C97 0.048(13) 0.017(7) 0.014(8) -0.009(6) -0.003(8) -0.003(8)
C98 0.038(11) 0.026(7) 0.028(9) -0.006(6) 0.006(8) -0.005(8)
C99 0.055(15) 0.048(10) 0.036(11) 0.008(8) 0.022(10) 0.002(10)
C100 0.050(15) 0.072(14) 0.058(14) -0.004(11) 0.018(12) -0.009(12)
C101 0.040(12) 0.029(8) 0.052(12) -0.007(8) 0.020(10) -0.001(8)
C102 0.046(12) 0.030(8) 0.042(10) -0.008(7) 0.019(9) -0.011(9)
C103 0.033(13) 0.064(13) 0.104(18) 0.007(13) 0.008(13) 0.016(12)
C104 0.027(11) 0.098(14) 0.012(9) -0.003(9) 0.005(8) 0.000(11)
C105 0.040(14) 0.086(14) 0.024(10) 0.027(9) 0.011(9) 0.021(12)
C106 0.045(13) 0.063(11) 0.043(11) 0.005(9) 0.035(10) -0.017(10)
C107 0.071(17) 0.047(11) 0.060(14) -0.022(10) -0.023(12) 0.005(11)
C109 0.13(2) 0.096(16) 0.014(10) -0.007(11) 0.002(12) 0.053(17)
C110 0.034(13) 0.078(14) 0.079(16) 0.004(12) -0.007(12) 0.015(11)
C111 0.060(14) 0.023(7) 0.039(11) 0.004(7) 0.026(10) 0.007(9)
C112 0.15(3) 0.104(17) 0.091(19) 0.035(15) 0.087(19) 0.092(19)
C114 0.042(15) 0.063(13) 0.12(2) -0.041(13) 0.027(15) -0.007(12)
C115 0.15(3) 0.18(3) 0.23(4) 0.14(3) -0.09(3) -0.15(3)
C118 0.048(15) 0.100(18) 0.12(2) -0.012(16) 0.047(15) -0.011(15)
C120 0.051(14) 0.056(11) 0.040(11) 0.005(9) 0.015(10) -0.006(11)
C132 0.24(4) 0.19(3) 0.031(14) 0.014(16) 0.044(19) 0.11(3)

loop_
_atom_type_symbol
_atom_type_description
_atom_type_scat_dispersion_real
_atom_type_scat_dispersion_imag
_atom_type_scat_source
C C 0.0033 0.0016 'International Tables Vol C Tables 4.2.6.8 and 6.1.1.4'
H H 0.0000 0.0000 'International Tables Vol C Tables 4.2.6.8 and 6.1.1.4'
N N 0.0061 0.0033 'International Tables Vol C Tables 4.2.6.8 and 6.1.1.4'
Si Si 0.0817 0.0704 'International Tables Vol C Tables 4.2.6.8 and 6.1.1.4'
Pt Pt -1.7033 8.3905 'International Tables Vol C Tables 4.2.6.8 and 6.1.1.4'

loop_
_geom_angle_atom_site_label_1
_geom_angle_atom_site_label_2
_geom_angle_atom_site_label_3
_geom_angle
N12 Pt1 N11 78.3(6)
N12 Pt1 Si1 112.4(4)
N11 Pt1 Si1 109.0(4)
N12 Pt1 Pt2 87.7(4)
N11 Pt1 Pt2 81.1(4)
Si1 Pt1 Pt2 158.66(18)
N12 Pt1 H11 108(9)
N11 Pt1 H11 170(9)
Si1 Pt1 H11 76(9)
Pt2 Pt1 H11 92(9)
N12 Pt1 H12 167(7)
N11 Pt1 H12 95(8)
Si1 Pt1 H12 80(7)
Pt2 Pt1 H12 80(7)
H11 Pt1 H12 77(10)
N22 Pt2 N21 78.6(5)
N22 Pt2 Si2 110.7(4)
N21 Pt2 Si2 109.6(4)
N22 Pt2 Pt1 95.8(3)
N21 Pt2 Pt1 100.9(4)
Si2 Pt2 Pt1 142.62(15)
N22 Pt2 H21 175(9)
N21 Pt2 H21 98(9)
Si2 Pt2 H21 66(8)
Pt1 Pt2 H21 89(9)
N22 Pt2 H22 90(9)
N21 Pt2 H22 168(8)
Si2 Pt2 H22 78(8)
Pt1 Pt2 H22 76(8)
H21 Pt2 H22 94(10)
N32 Pt3 N31 78.6(6)
N32 Pt3 Si3 113.8(4)
N31 Pt3 Si3 110.8(4)
N32 Pt3 Pt4 91.4(3)
N31 Pt3 Pt4 83.8(4)
Si3 Pt3 Pt4 152.55(16)
N32 Pt3 H31 100(9)
N31 Pt3 H31 177(9)
Si3 Pt3 H31 72(9)
Pt4 Pt3 H31 93(9)
N42 Pt4 N41 78.5(6)
N42 Pt4 Si4 106.7(4)
N41 Pt4 Si4 108.7(4)
N42 Pt4 Pt3 101.0(4)
N41 Pt4 Pt3 92.5(4)
Si4 Pt4 Pt3 147.79(16)
N42 Pt4 H41 93(9)
N41 Pt4 H41 171(9)
Si4 Pt4 H41 77(9)
Pt3 Pt4 H41 86(9)
N42 Pt4 H42 172(9)
N41 Pt4 H42 101(8)
Si4 Pt4 H42 66(8)
Pt3 Pt4 H42 87(9)
H41 Pt4 H42 88(10)
C27 Si1 C104 107.0(8)
C27 Si1 C74 110.6(14)
C104 Si1 C74 108.9(11)
C27 Si1 Pt1 117.4(7)
C104 Si1 Pt1 108.4(7)
C74 Si1 Pt1 104.3(8)
C47 Si2 C93 109.8(8)
C47 Si2 C100 111.6(9)
C93 Si2 C100 108.8(9)
C47 Si2 Pt2 105.4(6)
C93 Si2 Pt2 107.7(5)
C100 Si2 Pt2 113.4(7)
C59 Si3 C55 106.9(8)
C59 Si3 C109 106.3(10)
C55 Si3 C109 112.7(10)
C59 Si3 Pt3 116.6(6)
C55 Si3 Pt3 108.9(6)
C109 Si3 Pt3 105.5(7)
C107 Si4 C114 111.4(11)
C107 Si4 C24 109.9(9)
C114 Si4 C24 107.7(9)
C107 Si4 Pt4 105.3(6)
C114 Si4 Pt4 114.9(7)
C24 Si4 Pt4 107.5(6)
C43 N11 C8 120.1(17)
C43 N11 Pt1 124.2(14)
C8 N11 Pt1 115.5(11)
C57 N12 C68 108.2(14)
C57 N12 Pt1 136.5(12)
C68 N12 Pt1 114.8(10)
C14 N21 C17 109.1(15)
C14 N21 Pt2 113.7(10)
C17 N21 Pt2 136.8(13)
C75 N22 C22 119.7(15)
C75 N22 Pt2 124.4(13)
C22 N22 Pt2 115.8(10)
C10 N31 C25 117.5(16)
C10 N31 Pt3 117.1(12)
C25 N31 Pt3 124.8(14)
C54 N32 C52 107.9(14)
C54 N32 Pt3 138.8(12)
C52 N32 Pt3 112.9(9)
C87 N41 C28 116.9(18)
C87 N41 Pt4 126.9(16)
C28 N41 Pt4 114.8(11)
C7 N42 C18 107.1(15)
C7 N42 Pt4 136.9(14)
C18 N42 Pt4 115.6(11)
C38 C7 N42 109.6(17)
C38 C7 C35 128.9(17)
N42 C7 C35 120.8(17)
N11 C8 C95 118.6(15)
N11 C8 C68 113.5(16)
C95 C8 C68 127.9(16)
C42 C9 C68 104.7(15)
C42 C9 C21 123.5(14)
C68 C9 C21 131.8(15)
N31 C10 C81 122.7(16)
N31 C10 C52 111.8(15)
C81 C10 C52 125.5(17)
C33 C11 C80 117.4(16)
C33 C11 C17 121.4(15)
C80 C11 C17 121.2(15)
C111 C12 C60 119.1(17)
C111 C12 C16 119.3(15)
C60 C12 C16 121.3(16)
N21 C14 C30 110.2(13)
N21 C14 C22 117.2(15)
C30 C14 C22 132.6(16)
C71 C15 C48 120.3(16)
C71 C15 C30 118.8(14)
C48 C15 C30 120.7(15)
C52 C16 C34 106.5(16)
C52 C16 C12 132.3(15)
C34 C16 C12 121.1(16)
C26 C17 N21 106.8(16)
C26 C17 C11 129.9(14)
N21 C17 C11 123.3(16)
N42 C18 C29 108.1(15)
N42 C18 C28 116.1(17)
C29 C18 C28 135.4(17)
C106 C20 C46 125.1(18)
C106 C20 H20A 117.5
C46 C20 H20A 117.5
C98 C21 C79 115.0(15)
C98 C21 C9 125.4(14)
C79 C21 C9 119.5(14)
N22 C22 C64 119.7(16)
N22 C22 C14 114.1(15)
C64 C22 C14 126.2(17)
C32 C23 C41 118.4(18)
C32 C23 H23A 120.8
C41 C23 H23A 120.8
C58 C24 Si4 114.6(12)
C58 C24 H24A 108.6
Si4 C24 H24A 108.6
C58 C24 H24B 108.6
Si4 C24 H24B 108.6
H24A C24 H24B 107.6
C61 C25 N31 123.3(18)
C61 C25 H25A 118.4
N31 C25 H25A 118.4
C17 C26 C30 112.2(14)
C17 C26 H26A 123.9
C30 C26 H26A 123.9
C112 C27 Si1 112.4(15)
C112 C27 H27A 109.1
Si1 C27 H27A 109.1
C112 C27 H27B 109.1
Si1 C27 H27B 109.1
H27A C27 H27B 107.9
C67 C28 N41 120.8(16)
C67 C28 C18 125.9(18)
N41 C28 C18 113.3(17)
C38 C29 C18 107.0(15)
C38 C29 C50 124.1(15)
C18 C29 C50 128.8(15)
C26 C30 C15 124.5(15)
C26 C30 C14 101.8(15)
C15 C30 C14 133.5(15)
C75 C31 C66 117.7(19)
C75 C31 H31A 121.2
C66 C31 H31A 121.2
C23 C32 C120 120.6(18)
C23 C32 H32A 119.7
C120 C32 H32A 119.7
C39 C33 C11 125.8(16)
C39 C33 H33A 117.1
C11 C33 H33A 117.1
C54 C34 C16 108.6(15)
C54 C34 H34A 125.7
C16 C34 H34A 125.7
C49 C35 C84 115.6(16)
C49 C35 C7 125.3(16)
C84 C35 C7 118.8(16)
C73 C36 C46 119.3(18)
C73 C36 C57 119.5(17)
C46 C36 C57 121.2(16)
C41 C37 C89 117.7(17)
C41 C37 C54 127.2(16)
C89 C37 C54 115.1(15)
C7 C38 C29 107.9(16)
C7 C38 H38A 126.0
C29 C38 H38A 126.0
C33 C39 C65 117.7(17)
C33 C39 H39A 121.1
C65 C39 H39A 121.1
C78 C40 C87 118.8(18)
C78 C40 H40A 120.6
C87 C40 H40A 120.6
C37 C41 C23 124.1(17)
C37 C41 H41A 118.0
C23 C41 H41A 118.0
C9 C42 C57 109.9(14)
C9 C42 H42A 125.0
C57 C42 H42A 125.0
N11 C43 C90 123.2(19)
N11 C43 H43A 118.4
C90 C43 H43A 118.4
C45 C44 C83 120(2)
C45 C44 H44A 119.9
C83 C44 H44A 119.9
C98 C45 C44 118.4(17)
C98 C45 H45A 120.8
C44 C45 H45A 120.8
C20 C46 C36 118.0(18)
C20 C46 H46A 121.0
C36 C46 H46A 121.0
C62 C47 Si2 118.0(15)
C62 C47 H47A 107.8
Si2 C47 H47A 107.8
C62 C47 H47B 107.8
Si2 C47 H47B 107.8
H47A C47 H47B 107.1
C15 C48 C101 121.7(15)
C15 C48 H48A 119.1
C101 C48 H48A 119.1
C86 C49 C35 122.4(18)
C86 C49 H49A 118.8
C35 C49 H49A 118.8
C97 C50 C99 117(2)
C97 C50 C29 125.6(17)
C99 C50 C29 117(2)
C81 C51 C61 122.0(17)
C81 C51 H51A 119.0
C61 C51 H51A 119.0
C16 C52 N32 108.5(13)
C16 C52 C10 133.2(16)
N32 C52 C10 118.2(14)
C69 C53 C84 124(3)
C69 C53 H53A 118.1
C84 C53 H53A 118.1
N32 C54 C34 108.4(15)
N32 C54 C37 122.8(15)
C34 C54 C37 128.0(14)
C88 C55 Si3 115.7(12)
C88 C55 H55A 108.4
Si3 C55 H55A 108.4
C88 C55 H55B 108.4
Si3 C55 H55B 108.4
H55A C55 H55B 107.4
C111 C56 C96 120.3(17)
C111 C56 H56A 119.9
C96 C56 H56A 119.9
N12 C57 C42 107.6(15)
N12 C57 C36 123.6(16)
C42 C57 C36 128.8(15)
C24 C58 H58A 109.5
C24 C58 H58B 109.5
H58A C58 H58B 109.5
C24 C58 H58C 109.5
H58A C58 H58C 109.5
H58B C58 H58C 109.5
C110 C59 Si3 116.9(13)
C110 C59 H59A 108.1
Si3 C59 H59A 108.1
C110 C59 H59B 108.1
Si3 C59 H59B 108.1
H59A C59 H59B 107.3
C12 C60 C72 119.3(17)
C12 C60 H60A 120.4
C72 C60 H60A 120.4
C25 C61 C51 116.9(16)
C25 C61 H61A 121.5
C51 C61 H61A 121.5
C47 C62 H62A 109.5
C47 C62 H62B 109.5
H62A C62 H62B 109.5
C47 C62 H62C 109.5
H62A C62 H62C 109.5
H62B C62 H62C 109.5
C82 C63 C92 118.6(19)
C82 C63 H63A 120.7
C92 C63 H63A 120.7
C66 C64 C22 118(2)
C66 C64 H64A 120.9
C22 C64 H64A 120.9
C39 C65 C85 120.2(18)
C39 C65 H65A 119.9
C85 C65 H65A 119.9
C64 C66 C31 122(2)
C64 C66 H66A 119.2
C31 C66 H66A 119.2
C28 C67 C78 120.8(18)
C28 C67 H67A 119.6
C78 C67 H67A 119.6
N12 C68 C9 109.6(14)
N12 C68 C8 116.8(15)
C9 C68 C8 133.3(17)
C86 C69 C53 118(2)
C86 C69 H69A 121.0
C53 C69 H69A 121.0
C90 C70 C95 120.8(17)
C90 C70 H70A 119.6
C95 C70 H70A 119.6
C15 C71 C102 120.3(15)
C15 C71 H71A 119.8
C102 C71 H71A 119.8
C96 C72 C60 121.7(18)
C96 C72 H72A 119.1
C60 C72 H72A 119.1
C105 C73 C36 122.6(18)
C105 C73 H73A 118.7
C36 C73 H73A 118.7
C115 C74 Si1 126(3)
C115 C74 H74A 105.7
Si1 C74 H74A 105.7
C115 C74 H74B 105.7
Si1 C74 H74B 105.7
H74A C74 H74B 106.1
N22 C75 C31 123.0(19)
N22 C75 H75A 118.5
C31 C75 H75A 118.5
C107 C76 H76A 109.5
C107 C76 H76B 109.5
H76A C76 H76B 109.5
C107 C76 H76C 109.5
H76A C76 H76C 109.5
H76B C76 H76C 109.5
C93 C77 H77A 109.5
C93 C77 H77B 109.5
H77A C77 H77B 109.5
C93 C77 H77C 109.5
H77A C77 H77C 109.5
H77B C77 H77C 109.5
C40 C78 C67 119(2)
C40 C78 H78A 120.4
C67 C78 H78A 120.4
C83 C79 C21 122.9(15)
C83 C79 H79A 118.6
C21 C79 H79A 118.6
C11 C80 C85 119.8(18)
C11 C80 H80A 107.4
C85 C80 H80A 107.4
C11 C80 H80B 107.4
C85 C80 H80B 107.4
H80A C80 H80B 106.9
C10 C81 C51 117.6(17)
C10 C81 H81A 121.2
C51 C81 H81A 121.2
C63 C82 C97 120.4(18)
C63 C82 H82A 119.8
C97 C82 H82A 119.8
C79 C83 C44 118.9(16)
C79 C83 H83A 120.5
C44 C83 H83A 120.5
C53 C84 C35 119(2)
C53 C84 H84A 120.6
C35 C84 H84A 120.6
C80 C85 C65 119.0(19)
C80 C85 H85A 120.5
C65 C85 H85A 120.5
C69 C86 C49 121(2)
C69 C86 H86A 119.5
C49 C86 H86A 119.5
N41 C87 C40 123(2)
N41 C87 H87A 118.3
C40 C87 H87A 118.3
C55 C88 H88A 109.5
C55 C88 H88B 109.5
H88A C88 H88B 109.5
C55 C88 H88C 109.5
H88A C88 H88C 109.5
H88B C88 H88C 109.5
C120 C89 C37 118.7(18)
C120 C89 H89A 120.6
C37 C89 H89A 120.6
C70 C90 C43 118.1(17)
C70 C90 H90A 120.9
C43 C90 H90A 120.9
C104 C91 H91A 109.5
C104 C91 H91B 109.5
H91A C91 H91B 109.5
C104 C91 H91C 109.5
H91A C91 H91C 109.5
H91B C91 H91C 109.5
C99 C92 C63 120.0(18)
C99 C92 H92A 120.0
C63 C92 H92A 120.0
C77 C93 Si2 112.6(11)
C77 C93 H93A 109.1
Si2 C93 H93A 109.1
C77 C93 H93B 109.1
Si2 C93 H93B 109.1
H93A C93 H93B 107.8
C102 C94 C101 120.1(16)
C102 C94 H94A 119.9
C101 C94 H94A 119.9
C8 C95 C70 119.0(16)
C8 C95 H95A 120.5
C70 C95 H95A 120.5
C72 C96 C56 118.9(18)
C72 C96 H96A 120.5
C56 C96 H96A 120.5
C50 C97 C82 122.2(17)
C50 C97 H97A 118.9
C82 C97 H97A 118.9
C45 C98 C21 124.5(15)
C45 C98 H98A 117.8
C21 C98 H98A 117.8
C92 C99 C50 122(2)
C92 C99 H99A 119.2
C50 C99 H99A 119.2
C118 C100 Si2 114.4(14)
C118 C100 H10A 108.7
Si2 C100 H10A 108.7
C118 C100 H10B 108.7
Si2 C100 H10B 108.7
H10A C100 H10B 107.6
C48 C101 C94 118.0(14)
C48 C101 H10C 121.0
C94 C101 H10C 121.0
C94 C102 C71 119.4(15)
C94 C102 H10D 120.3
C71 C102 H10D 120.3
C114 C103 H10E 109.5
C114 C103 H10F 109.5
H10E C103 H10F 109.5
C114 C103 H10G 109.5
H10E C103 H10G 109.5
H10F C103 H10G 109.5
C91 C104 Si1 118.1(13)
C91 C104 H10H 107.8
Si1 C104 H10H 107.8
C91 C104 H10I 107.8
Si1 C104 H10I 107.8
H10H C104 H10I 107.1
C73 C105 C106 119.6(17)
C73 C105 H10J 120.2
C106 C105 H10J 120.2
C20 C106 C105 115.5(17)
C20 C106 H10K 122.3
C105 C106 H10K 122.3
C76 C107 Si4 111.0(14)
C76 C107 H10M 109.4
Si4 C107 H10M 109.4
C76 C107 H10N 109.4
Si4 C107 H10N 109.4
H10M C107 H10N 108.0
C132 C109 Si3 120.1(17)
C132 C109 H10L 107.3
Si3 C109 H10L 107.3
C132 C109 H10O 107.3
Si3 C109 H10O 107.3
H10L C109 H10O 106.9
C59 C110 H11A 109.5
C59 C110 H11B 109.5
H11A C110 H11B 109.5
C59 C110 H11C 109.5
H11A C110 H11C 109.5
H11B C110 H11C 109.5
C56 C111 C12 120.5(17)
C56 C111 H11D 119.8
C12 C111 H11D 119.8
C27 C112 H11E 109.5
C27 C112 H11F 109.5
H11E C112 H11F 109.5
C27 C112 H11G 109.5
H11E C112 H11G 109.5
H11F C112 H11G 109.5
C103 C114 Si4 113.3(16)
C103 C114 H11H 108.9
Si4 C114 H11H 108.9
C103 C114 H11I 108.9
Si4 C114 H11I 108.9
H11H C114 H11I 107.7
C74 C115 H11J 109.5
C74 C115 H11K 109.5
H11J C115 H11K 109.5
C74 C115 H11L 109.5
H11J C115 H11L 109.5
H11K C115 H11L 109.5
C100 C118 H11M 109.5
C100 C118 H11N 109.5
H11M C118 H11N 109.5
C100 C118 H11O 109.5
H11M C118 H11O 109.5
H11N C118 H11O 109.5
C32 C120 C89 120.5(18)
C32 C120 H12A 119.8
C89 C120 H12A 119.8
C109 C132 H13A 109.5
C109 C132 H13B 109.5
H13A C132 H13B 109.5
C109 C132 H13C 109.5
H13A C132 H13C 109.5
H13B C132 H13C 109.5

loop_
_geom_bond_atom_site_label_1
_geom_bond_atom_site_label_2
_geom_bond_distance
Pt1 N12 2.072(14)
Pt1 N11 2.118(16)
Pt1 Si1 2.307(6)
Pt1 Pt2 3.2137(9)
Pt1 H11 1.71(5)
Pt1 H12 1.8(2)
Pt2 N22 2.087(13)
Pt2 N21 2.104(15)
Pt2 Si2 2.310(6)
Pt2 H21 1.70(5)
Pt2 H22 1.70(5)
Pt3 N32 2.094(13)
Pt3 N31 2.110(14)
Pt3 Si3 2.326(6)
Pt3 Pt4 3.0808(9)
Pt3 H31 1.72(5)
Pt4 N42 2.077(14)
Pt4 N41 2.108(16)
Pt4 Si4 2.314(6)
Pt4 H41 1.7(3)
Pt4 H42 1.70(5)
Si1 C27 1.87(2)
Si1 C104 1.886(17)
Si1 C74 1.90(2)
Si2 C47 1.876(18)
Si2 C93 1.894(15)
Si2 C100 1.91(2)
Si3 C59 1.844(18)
Si3 C55 1.884(18)
Si3 C109 1.888(19)
Si4 C107 1.84(2)
Si4 C114 1.89(2)
Si4 C24 1.910(17)
N11 C43 1.35(2)
N11 C8 1.39(2)
N12 C57 1.376(19)
N12 C68 1.39(2)
N21 C14 1.38(2)
N21 C17 1.390(19)
N22 C75 1.34(2)
N22 C22 1.39(2)
N31 C10 1.36(2)
N31 C25 1.38(2)
N32 C54 1.375(19)
N32 C52 1.40(2)
N41 C87 1.36(2)
N41 C28 1.40(2)
N42 C7 1.38(2)
N42 C18 1.39(2)
C7 C38 1.36(2)
C7 C35 1.49(2)
C8 C95 1.40(2)
C8 C68 1.45(2)
C9 C42 1.39(2)
C9 C68 1.44(2)
C9 C21 1.45(2)
C10 C81 1.38(2)
C10 C52 1.49(2)
C11 C33 1.36(2)
C11 C80 1.39(2)
C11 C17 1.43(2)
C12 C111 1.39(2)
C12 C60 1.40(2)
C12 C16 1.52(2)
C14 C30 1.45(2)
C14 C22 1.45(2)
C15 C71 1.35(2)
C15 C48 1.38(2)
C15 C30 1.44(2)
C16 C52 1.40(2)
C16 C34 1.40(2)
C17 C26 1.38(2)
C18 C29 1.40(2)
C18 C28 1.47(2)
C20 C106 1.38(2)
C20 C46 1.38(3)
C20 H20A 0.9300
C21 C98 1.39(2)
C21 C79 1.41(2)
C22 C64 1.41(2)
C23 C32 1.35(2)
C23 C41 1.40(3)
C23 H23A 0.9300
C24 C58 1.57(2)
C24 H24A 0.9700
C24 H24B 0.9700
C25 C61 1.36(3)
C25 H25A 0.9300
C26 C30 1.44(2)
C26 H26A 0.9300
C27 C112 1.57(3)
C27 H27A 0.9700
C27 H27B 0.9700
C28 C67 1.35(3)
C29 C38 1.39(2)
C29 C50 1.49(3)
C31 C75 1.38(3)
C31 C66 1.39(3)
C31 H31A 0.9300
C32 C120 1.38(2)
C32 H32A 0.9300
C33 C39 1.36(2)
C33 H33A 0.9300
C34 C54 1.39(2)
C34 H34A 0.9300
C35 C49 1.40(2)
C35 C84 1.44(2)
C36 C73 1.39(2)
C36 C46 1.41(3)
C36 C57 1.45(2)
C37 C41 1.33(3)
C37 C89 1.43(2)
C37 C54 1.46(2)
C38 H38A 0.9300
C39 C65 1.38(2)
C39 H39A 0.9300
C40 C78 1.37(3)
C40 C87 1.37(3)
C40 H40A 0.9300
C41 H41A 0.9300
C42 C57 1.42(2)
C42 H42A 0.9300
C43 C90 1.38(3)
C43 H43A 0.9300
C44 C45 1.39(2)
C44 C83 1.40(2)
C44 H44A 0.9300
C45 C98 1.37(2)
C45 H45A 0.9300
C46 H46A 0.9300
C47 C62 1.52(3)
C47 H47A 0.9700
C47 H47B 0.9700
C48 C101 1.40(2)
C48 H48A 0.9300
C49 C86 1.39(3)
C49 H49A 0.9300
C50 C97 1.37(3)
C50 C99 1.40(2)
C51 C81 1.38(2)
C51 C61 1.39(3)
C51 H51A 0.9300
C53 C69 1.37(3)
C53 C84 1.39(3)
C53 H53A 0.9300
C55 C88 1.59(2)
C55 H55A 0.9700
C55 H55B 0.9700
C56 C111 1.37(2)
C56 C96 1.44(2)
C56 H56A 0.9300
C58 H58A 0.9600
C58 H58B 0.9600
C58 H58C 0.9600
C59 C110 1.55(2)
C59 H59A 0.9700
C59 H59B 0.9700
C60 C72 1.42(2)
C60 H60A 0.9300
C61 H61A 0.9300
C62 H62A 0.9600
C62 H62B 0.9600
C62 H62C 0.9600
C63 C82 1.38(2)
C63 C92 1.39(3)
C63 H63A 0.9300
C64 C66 1.38(3)
C64 H64A 0.9300
C65 C85 1.42(2)
C65 H65A 0.9300
C66 H66A 0.9300
C67 C78 1.40(2)
C67 H67A 0.9300
C69 C86 1.36(3)
C69 H69A 0.9300
C70 C90 1.36(3)
C70 C95 1.42(2)
C70 H70A 0.9300
C71 C102 1.43(2)
C71 H71A 0.9300
C72 C96 1.32(2)
C72 H72A 0.9300
C73 C105 1.36(2)
C73 H73A 0.9300
C74 C115 1.24(4)
C74 H74A 0.9700
C74 H74B 0.9700
C75 H75A 0.9300
C76 C107 1.58(2)
C76 H76A 0.9600
C76 H76B 0.9600
C76 H76C 0.9600
C77 C93 1.56(2)
C77 H77A 0.9600
C77 H77B 0.9600
C77 H77C 0.9600
C78 H78A 0.9300
C79 C83 1.38(2)
C79 H79A 0.9300
C80 C85 1.42(3)
C80 H80A 0.9700
C80 H80B 0.9700
C81 H81A 0.9300
C82 C97 1.38(2)
C82 H82A 0.9300
C83 H83A 0.9300
C84 H84A 0.9300
C85 H85A 0.9300
C86 H86A 0.9300
C87 H87A 0.9300
C88 H88A 0.9600
C88 H88B 0.9600
C88 H88C 0.9600
C89 C120 1.40(2)
C89 H89A 0.9300
C90 H90A 0.9300
C91 C104 1.49(2)
C91 H91A 0.9600
C91 H91B 0.9600
C91 H91C 0.9600
C92 C99 1.38(3)
C92 H92A 0.9300
C93 H93A 0.9700
C93 H93B 0.9700
C94 C102 1.39(2)
C94 C101 1.41(2)
C94 H94A 0.9300
C95 H95A 0.9300
C96 H96A 0.9300
C97 H97A 0.9300
C98 H98A 0.9300
C99 H99A 0.9300
C100 C118 1.49(3)
C100 H10A 0.9700
C100 H10B 0.9700
C101 H10C 0.9300
C102 H10D 0.9300
C103 C114 1.54(2)
C103 H10E 0.9600
C103 H10F 0.9600
C103 H10G 0.9600
C104 H10H 0.9700
C104 H10I 0.9700
C105 C106 1.47(3)
C105 H10J 0.9300
C106 H10K 0.9300
C107 H10M 0.9700
C107 H10N 0.9700
C109 C132 1.40(3)
C109 H10L 0.9700
C109 H10O 0.9700
C110 H11A 0.9600
C110 H11B 0.9600
C110 H11C 0.9600
C111 H11D 0.9300
C112 H11E 0.9600
C112 H11F 0.9600
C112 H11G 0.9600
C114 H11H 0.9700
C114 H11I 0.9700
C115 H11J 0.9600
C115 H11K 0.9600
C115 H11L 0.9600
C118 H11M 0.9600
C118 H11N 0.9600
C118 H11O 0.9600
C120 H12A 0.9300
C132 H13A 0.9600
C132 H13B 0.9600
C132 H13C 0.9600

loop_
_geom_torsion_atom_site_label_1
_geom_torsion_atom_site_label_2
_geom_torsion_atom_site_label_3
_geom_torsion_atom_site_label_4
_geom_torsion
N12 Pt1 Pt2 N22 -24.1(5)
N11 Pt1 Pt2 N22 54.4(6)
Si1 Pt1 Pt2 N22 174.6(6)
N12 Pt1 Pt2 N21 -103.6(5)
N11 Pt1 Pt2 N21 -25.0(6)
Si1 Pt1 Pt2 N21 95.1(6)
N12 Pt1 Pt2 Si2 111.7(4)
N11 Pt1 Pt2 Si2 -169.8(5)
Si1 Pt1 Pt2 Si2 -49.6(5)
N32 Pt3 Pt4 N42 103.8(6)
N31 Pt3 Pt4 N42 25.4(6)
Si3 Pt3 Pt4 N42 -99.2(6)
N32 Pt3 Pt4 N41 25.0(6)
N31 Pt3 Pt4 N41 -53.4(6)
Si3 Pt3 Pt4 N41 -178.0(5)
N32 Pt3 Pt4 Si4 -107.2(5)
N31 Pt3 Pt4 Si4 174.5(5)
Si3 Pt3 Pt4 Si4 49.9(4)
N12 Pt1 Si1 C27 -154.7(8)
N11 Pt1 Si1 C27 120.4(9)
Pt2 Pt1 Si1 C27 5.0(10)
N12 Pt1 Si1 C104 -33.4(8)
N11 Pt1 Si1 C104 -118.3(8)
Pt2 Pt1 Si1 C104 126.3(7)
N12 Pt1 Si1 C74 82.5(13)
N11 Pt1 Si1 C74 -2.4(13)
Pt2 Pt1 Si1 C74 -117.8(12)
N22 Pt2 Si2 C47 8.8(8)
N21 Pt2 Si2 C47 93.7(8)
Pt1 Pt2 Si2 C47 -123.4(7)
N22 Pt2 Si2 C93 -108.3(7)
N21 Pt2 Si2 C93 -23.5(7)
Pt1 Pt2 Si2 C93 119.5(6)
N22 Pt2 Si2 C100 131.2(8)
N21 Pt2 Si2 C100 -143.9(8)
Pt1 Pt2 Si2 C100 -1.0(8)
N32 Pt3 Si3 C59 149.7(8)
N31 Pt3 Si3 C59 -124.0(8)
Pt4 Pt3 Si3 C59 -5.1(9)
N32 Pt3 Si3 C55 -89.3(7)
N31 Pt3 Si3 C55 -2.9(8)
Pt4 Pt3 Si3 C55 115.9(6)
N32 Pt3 Si3 C109 31.9(10)
N31 Pt3 Si3 C109 118.3(10)
Pt4 Pt3 Si3 C109 -122.8(9)
N42 Pt4 Si4 C107 19.4(9)
N41 Pt4 Si4 C107 102.6(9)
Pt3 Pt4 Si4 C107 -128.8(7)
N42 Pt4 Si4 C114 142.4(9)
N41 Pt4 Si4 C114 -134.3(9)
Pt3 Pt4 Si4 C114 -5.7(9)
N42 Pt4 Si4 C24 -97.7(8)
N41 Pt4 Si4 C24 -14.5(8)
Pt3 Pt4 Si4 C24 114.1(6)
N12 Pt1 N11 C43 175.1(15)
Si1 Pt1 N11 C43 -74.9(15)
Pt2 Pt1 N11 C43 85.7(14)
N12 Pt1 N11 C8 -0.5(11)
Si1 Pt1 N11 C8 109.4(11)
Pt2 Pt1 N11 C8 -90.0(11)
N11 Pt1 N12 C57 177.3(17)
Si1 Pt1 N12 C57 71.5(16)
Pt2 Pt1 N12 C57 -101.3(16)
N11 Pt1 N12 C68 6.6(11)
Si1 Pt1 N12 C68 -99.3(10)
Pt2 Pt1 N12 C68 87.9(10)
N22 Pt2 N21 C14 6.2(10)
Si2 Pt2 N21 C14 -101.9(10)
Pt1 Pt2 N21 C14 100.0(10)
N22 Pt2 N21 C17 177.1(17)
Si2 Pt2 N21 C17 69.0(16)
Pt1 Pt2 N21 C17 -89.1(16)
N21 Pt2 N22 C75 179.8(14)
Si2 Pt2 N22 C75 -73.4(14)
Pt1 Pt2 N22 C75 79.8(13)
N21 Pt2 N22 C22 -2.3(10)
Si2 Pt2 N22 C22 104.6(10)
Pt1 Pt2 N22 C22 -102.3(10)
N32 Pt3 N31 C10 11.0(12)
Si3 Pt3 N31 C10 -100.3(12)
Pt4 Pt3 N31 C10 103.6(12)
N32 Pt3 N31 C25 -178.1(14)
Si3 Pt3 N31 C25 70.6(14)
Pt4 Pt3 N31 C25 -85.5(13)
N31 Pt3 N32 C54 -178.2(17)
Si3 Pt3 N32 C54 -70.3(16)
Pt4 Pt3 N32 C54 98.3(16)
N31 Pt3 N32 C52 -6.9(10)
Si3 Pt3 N32 C52 101.0(10)
Pt4 Pt3 N32 C52 -90.3(10)
N42 Pt4 N41 C87 177.2(15)
Si4 Pt4 N41 C87 73.3(15)
Pt3 Pt4 N41 C87 -82.1(14)
N42 Pt4 N41 C28 11.4(10)
Si4 Pt4 N41 C28 -92.6(11)
Pt3 Pt4 N41 C28 112.1(10)
N41 Pt4 N42 C7 -177.5(17)
Si4 Pt4 N42 C7 -71.2(16)
Pt3 Pt4 N42 C7 92.2(16)
N41 Pt4 N42 C18 -6.2(11)
Si4 Pt4 N42 C18 100.1(11)
Pt3 Pt4 N42 C18 -96.5(11)
C18 N42 C7 C38 -3.0(19)
Pt4 N42 C7 C38 168.8(12)
C18 N42 C7 C35 -174.8(14)
Pt4 N42 C7 C35 -3(3)
C43 N11 C8 C95 -4(2)
Pt1 N11 C8 C95 172.0(11)
C43 N11 C8 C68 178.9(15)
Pt1 N11 C8 C68 -5.3(17)
C25 N31 C10 C81 -2(2)
Pt3 N31 C10 C81 169.7(11)
C25 N31 C10 C52 176.3(13)
Pt3 N31 C10 C52 -12.1(17)
C17 N21 C14 C30 0.6(17)
Pt2 N21 C14 C30 174.0(9)
C17 N21 C14 C22 177.3(13)
Pt2 N21 C14 C22 -9.2(16)
C111 C12 C16 C52 -137.9(17)
C60 C12 C16 C52 49(2)
C111 C12 C16 C34 45(2)
C60 C12 C16 C34 -128.6(16)
C14 N21 C17 C26 -2.0(18)
Pt2 N21 C17 C26 -173.3(12)
C14 N21 C17 C11 176.7(14)
Pt2 N21 C17 C11 5(3)
C33 C11 C17 C26 37(3)
C80 C11 C17 C26 -145.1(18)
C33 C11 C17 N21 -141.3(16)
C80 C11 C17 N21 36(2)
C7 N42 C18 C29 -0.2(18)
Pt4 N42 C18 C29 -174.0(10)
C7 N42 C18 C28 174.1(14)
Pt4 N42 C18 C28 0.3(18)
C42 C9 C21 C98 -143.1(17)
C68 C9 C21 C98 40(3)
C42 C9 C21 C79 36(2)
C68 C9 C21 C79 -140.8(17)
C75 N22 C22 C64 -3(2)
Pt2 N22 C22 C64 179.5(11)
C75 N22 C22 C14 176.2(14)
Pt2 N22 C22 C14 -1.8(15)
N21 C14 C22 N22 7.4(19)
C30 C14 C22 N22 -176.8(14)
N21 C14 C22 C64 -174.0(15)
C30 C14 C22 C64 2(3)
C107 Si4 C24 C58 -40.3(16)
C114 Si4 C24 C58 -161.9(14)
Pt4 Si4 C24 C58 73.7(14)
C10 N31 C25 C61 0(2)
Pt3 N31 C25 C61 -170.6(13)
N21 C17 C26 C30 2.8(19)
C11 C17 C26 C30 -175.8(15)
C104 Si1 C27 C112 171.1(16)
C74 Si1 C27 C112 52.7(18)
Pt1 Si1 C27 C112 -66.8(17)
C87 N41 C28 C67 -3(2)
Pt4 N41 C28 C67 164.8(13)
C87 N41 C28 C18 178.2(15)
Pt4 N41 C28 C18 -14.5(17)
N42 C18 C28 C67 -169.8(16)
C29 C18 C28 C67 2(3)
N42 C18 C28 N41 9(2)
C29 C18 C28 N41 -178.3(17)
N42 C18 C29 C38 3.2(17)
C28 C18 C29 C38 -169.5(18)
N42 C18 C29 C50 178.5(16)
C28 C18 C29 C50 6(3)
C17 C26 C30 C15 173.2(15)
C17 C26 C30 C14 -2.4(17)
C71 C15 C30 C26 40(2)
C48 C15 C30 C26 -134.9(17)
C71 C15 C30 C14 -146.0(17)
C48 C15 C30 C14 39(3)
N21 C14 C30 C26 1.0(16)
C22 C14 C30 C26 -175.0(15)
N21 C14 C30 C15 -174.0(16)
C22 C14 C30 C15 10(3)
C41 C23 C32 C120 -2(2)
C80 C11 C33 C39 2(3)
C17 C11 C33 C39 179.7(16)
C52 C16 C34 C54 1.7(18)
C12 C16 C34 C54 179.6(14)
C38 C7 C35 C49 144.9(19)
N42 C7 C35 C49 -45(2)
C38 C7 C35 C84 -27(3)
N42 C7 C35 C84 142.7(17)
N42 C7 C38 C29 5.0(19)
C35 C7 C38 C29 176.0(15)
C18 C29 C38 C7 -5.0(18)
C50 C29 C38 C7 179.4(15)
C11 C33 C39 C65 -1(3)
C89 C37 C41 C23 1(2)
C54 C37 C41 C23 -179.7(14)
C32 C23 C41 C37 0(2)
C68 C9 C42 C57 0.2(18)
C21 C9 C42 C57 -177.1(15)
C8 N11 C43 C90 3(3)
Pt1 N11 C43 C90 -172.7(13)
C83 C44 C45 C98 0(3)
C106 C20 C46 C36 1(3)
C73 C36 C46 C20 -1(2)
C57 C36 C46 C20 177.2(15)
C93 Si2 C47 C62 45.7(18)
C100 Si2 C47 C62 166.4(15)
Pt2 Si2 C47 C62 -70.1(16)
C71 C15 C48 C101 2(3)
C30 C15 C48 C101 176.6(16)
C84 C35 C49 C86 -8(2)
C7 C35 C49 C86 179.1(16)
C38 C29 C50 C97 -141.6(17)
C18 C29 C50 C97 44(3)
C38 C29 C50 C99 36(2)
C18 C29 C50 C99 -138.6(18)
C34 C16 C52 N32 -1.1(17)
C12 C16 C52 N32 -178.7(15)
C34 C16 C52 C10 -177.2(15)
C12 C16 C52 C10 5(3)
C54 N32 C52 C16 0.1(17)
Pt3 N32 C52 C16 -173.9(9)
C54 N32 C52 C10 176.9(13)
Pt3 N32 C52 C10 2.9(17)
N31 C10 C52 C16 -178.2(16)
C81 C10 C52 C16 0(3)
N31 C10 C52 N32 6(2)
C81 C10 C52 N32 -175.9(14)
C52 N32 C54 C34 1.0(18)
Pt3 N32 C54 C34 172.6(12)
C52 N32 C54 C37 172.1(14)
Pt3 N32 C54 C37 -16(3)
C16 C34 C54 N32 -1.7(19)
C16 C34 C54 C37 -172.2(15)
C41 C37 C54 N32 -22(2)
C89 C37 C54 N32 157.2(14)
C41 C37 C54 C34 146.7(18)
C89 C37 C54 C34 -34(2)
C59 Si3 C55 C88 -164.3(13)
C109 Si3 C55 C88 -47.8(16)
Pt3 Si3 C55 C88 68.9(14)
C68 N12 C57 C42 0.0(18)
Pt1 N12 C57 C42 -171.2(12)
C68 N12 C57 C36 -179.8(15)
Pt1 N12 C57 C36 9(3)
C9 C42 C57 N12 -0.1(19)
C9 C42 C57 C36 179.7(16)
C73 C36 C57 N12 -141.4(16)
C46 C36 C57 N12 41(3)
C73 C36 C57 C42 39(3)
C46 C36 C57 C42 -139.3(19)
C55 Si3 C59 C110 -55.5(16)
C109 Si3 C59 C110 -176.2(14)
Pt3 Si3 C59 C110 66.6(15)
C111 C12 C60 C72 3(2)
C16 C12 C60 C72 176.7(13)
N31 C25 C61 C51 1(3)
C81 C51 C61 C25 0(3)
N22 C22 C64 C66 2(2)
C14 C22 C64 C66 -176.9(15)
C33 C39 C65 C85 -2(3)
C22 C64 C66 C31 0(3)
C75 C31 C66 C64 0(3)
N41 C28 C67 C78 3(3)
C18 C28 C67 C78 -178.4(17)
C57 N12 C68 C9 0.1(17)
Pt1 N12 C68 C9 173.4(9)
C57 N12 C68 C8 175.0(13)
Pt1 N12 C68 C8 -11.7(17)
C42 C9 C68 N12 -0.1(17)
C21 C9 C68 N12 176.8(15)
C42 C9 C68 C8 -173.9(16)
C21 C9 C68 C8 3(3)
N11 C8 C68 N12 11(2)
C95 C8 C68 N12 -165.9(15)
N11 C8 C68 C9 -175.5(16)
C95 C8 C68 C9 7(3)
C84 C53 C69 C86 -3(3)
C48 C15 C71 C102 -1(3)
C30 C15 C71 C102 -175.8(15)
C12 C60 C72 C96 1(2)
C46 C36 C73 C105 0(3)
C57 C36 C73 C105 -178.4(16)
C27 Si1 C74 C115 140(4)
C104 Si1 C74 C115 23(4)
Pt1 Si1 C74 C115 -93(4)
C22 N22 C75 C31 2(3)
Pt2 N22 C75 C31 180.0(13)
C66 C31 C75 N22 -1(3)
C87 C40 C78 C67 2(3)
C28 C67 C78 C40 -2(3)
C98 C21 C79 C83 -2(2)
C9 C21 C79 C83 179.4(15)
C33 C11 C80 C85 0(2)
C17 C11 C80 C85 -177.9(15)
N31 C10 C81 C51 2(2)
C52 C10 C81 C51 -175.5(14)
C61 C51 C81 C10 -1(2)
C92 C63 C82 C97 -4(2)
C21 C79 C83 C44 0(3)
C45 C44 C83 C79 1(3)
C69 C53 C84 C35 -1(3)
C49 C35 C84 C53 6(3)
C7 C35 C84 C53 178.9(16)
C11 C80 C85 C65 -3(2)
C39 C65 C85 C80 4(3)
C53 C69 C86 C49 0(3)
C35 C49 C86 C69 6(3)
C28 N41 C87 C40 2(3)
Pt4 N41 C87 C40 -163.4(15)
C78 C40 C87 N41 -2(3)
C41 C37 C89 C120 1(2)
C54 C37 C89 C120 -178.9(14)
C95 C70 C90 C43 0(2)
N11 C43 C90 C70 -1(3)
C82 C63 C92 C99 4(3)
C47 Si2 C93 C77 56.7(16)
C100 Si2 C93 C77 -65.7(15)
Pt2 Si2 C93 C77 171.0(12)
N11 C8 C95 C70 3(2)
C68 C8 C95 C70 179.7(15)
C90 C70 C95 C8 -1(2)
C60 C72 C96 C56 -3(2)
C111 C56 C96 C72 1(2)
C99 C50 C97 C82 3(2)
C29 C50 C97 C82 -179.9(15)
C63 C82 C97 C50 0(2)
C44 C45 C98 C21 -2(3)
C79 C21 C98 C45 3(2)
C9 C21 C98 C45 -178.1(15)
C63 C92 C99 C50 -1(3)
C97 C50 C99 C92 -2(3)
C29 C50 C99 C92 -179.6(15)
C47 Si2 C100 C118 -160.4(15)
C93 Si2 C100 C118 -39.0(18)
Pt2 Si2 C100 C118 80.8(16)
C15 C48 C101 C94 -4(3)
C102 C94 C101 C48 5(2)
C101 C94 C102 C71 -4(2)
C15 C71 C102 C94 2(2)
C27 Si1 C104 C91 49.2(17)
C74 Si1 C104 C91 168.8(16)
Pt1 Si1 C104 C91 -78.4(14)
C36 C73 C105 C106 2(3)
C46 C20 C106 C105 1(3)
C73 C105 C106 C20 -2(3)
C114 Si4 C107 C76 56.4(17)
C24 Si4 C107 C76 -62.9(18)
Pt4 Si4 C107 C76 -178.4(14)
C59 Si3 C109 C132 67(3)
C55 Si3 C109 C132 -50(3)
Pt3 Si3 C109 C132 -169(2)
C96 C56 C111 C12 2(2)
C60 C12 C111 C56 -5(2)
C16 C12 C111 C56 -178.2(14)
C107 Si4 C114 C103 45.2(17)
C24 Si4 C114 C103 165.8(14)
Pt4 Si4 C114 C103 -74.4(17)
C23 C32 C120 C89 3(3)
C37 C89 C120 C32 -3(2)
